data_2211119
loop_
_publ_author_name
'Qing Wang'
'Xiao-Yang Qiu'

_publ_section_title
;
 Dichloro{4-chloro-2-[2-(diethylammonio)ethyliminomethyl]phenolato}zinc(II)
;
_journal_coeditor_code LH2216
_journal_issue 11
_journal_name_full 'Acta Crystallographica Section E'
_journal_page_first m3002
_journal_page_last m3003
_journal_paper_doi 10.1107/S1600536806043327
_journal_volume 62
_journal_year 2006
_chemical_formula_iupac '[Zn Cl2 (C13 H19 Cl N2 O)]'
_chemical_formula_moiety 'C13 H19 Cl3 N2 O Zn'
_chemical_formula_sum 'C13 H19 Cl3 N2 O Zn'
_chemical_formula_weight 391.02
_chemical_name_systematic
;
Dichloro{4-chloro-2-[2-(diethylammonio)ethyliminomethyl]phenolato}zinc(II)
;
_space_group_IT_number 14
_symmetry_cell_setting monoclinic
_symmetry_space_group_name_Hall '-P 2ybc'
_symmetry_space_group_name_H-M 'P 1 21/c 1'
_atom_sites_solution_hydrogens geom
_atom_sites_solution_primary direct
_atom_sites_solution_secondary difmap
_audit_creation_method SHELXL97
_cell_angle_alpha 90.00
_cell_angle_beta 91.348(2)
_cell_angle_gamma 90.00
_cell_formula_units_Z 4
_cell_length_a 14.921(2)
_cell_length_b 8.7360(10)
_cell_length_c 13.008(2)
_cell_measurement_reflns_used 3075
_cell_measurement_temperature 298(2)
_cell_measurement_theta_max 24.6
_cell_measurement_theta_min 2.5
_cell_volume 1695.1(4)
_computing_cell_refinement 'SAINT (Bruker, 1998)'
_computing_data_collection 'SMART (Bruker, 1998)'
_computing_data_reduction SAINT
_computing_molecular_graphics 'SHELXTL (Sheldrick, 1997b)'
_computing_publication_material SHELXTL
_computing_structure_refinement 'SHELXL97 (Sheldrick, 1997a)'
_computing_structure_solution 'SHELXS97 (Sheldrick, 1997a)'
_diffrn_ambient_temperature 298(2)
_diffrn_measured_fraction_theta_full 0.992
_diffrn_measured_fraction_theta_max 0.992
_diffrn_measurement_device_type 'Bruker SMART CCD area-detector'
_diffrn_measurement_method \w
_diffrn_radiation_monochromator graphite
_diffrn_radiation_source 'fine-focus sealed tube'
_diffrn_radiation_type MoK\a
_diffrn_radiation_wavelength 0.71073
_diffrn_reflns_av_R_equivalents 0.0398
_diffrn_reflns_av_sigmaI/netI 0.0406
_diffrn_reflns_limit_h_max 19
_diffrn_reflns_limit_h_min -19
_diffrn_reflns_limit_k_max 11
_diffrn_reflns_limit_k_min -11
_diffrn_reflns_limit_l_max 16
_diffrn_reflns_limit_l_min -16
_diffrn_reflns_number 14136
_diffrn_reflns_theta_full 27.50
_diffrn_reflns_theta_max 27.50
_diffrn_reflns_theta_min 1.37
_diffrn_standards_number 0
_exptl_absorpt_coefficient_mu 1.918
_exptl_absorpt_correction_T_max 0.7886
_exptl_absorpt_correction_T_min 0.6668
_exptl_absorpt_correction_type multi-scan
_exptl_absorpt_process_details '(SADABS; Sheldrick, 1996)'
_exptl_crystal_colour yellow
_exptl_crystal_density_diffrn 1.532
_exptl_crystal_density_method 'not measured'
_exptl_crystal_description block
_exptl_crystal_F_000 800
_exptl_crystal_size_max 0.23
_exptl_crystal_size_mid 0.21
_exptl_crystal_size_min 0.13
_refine_diff_density_max 0.433
_refine_diff_density_min -0.272
_refine_ls_extinction_method none
_refine_ls_goodness_of_fit_ref 1.032
_refine_ls_hydrogen_treatment mixed
_refine_ls_matrix_type full
_refine_ls_number_parameters 186
_refine_ls_number_reflns 3865
_refine_ls_number_restraints 1
_refine_ls_restrained_S_all 1.032
_refine_ls_R_factor_all 0.0588
_refine_ls_R_factor_gt 0.0398
_refine_ls_shift/su_max 0.000
_refine_ls_shift/su_mean 0.000
_refine_ls_structure_factor_coef Fsqd
_refine_ls_weighting_details 'calc w = 1/[\s^2^(Fo^2^)+(0.0416P)^2^+0.4788P] where P=(Fo^2^+2Fc^2^)/3'
_refine_ls_weighting_scheme calc
_refine_ls_wR_factor_gt 0.0893
_refine_ls_wR_factor_ref 0.0983
_reflns_number_gt 2857
_reflns_number_total 3865
_reflns_threshold_expression I>2\s(I)
_cod_data_source_file lh2216.cif
_cod_data_source_block I
_cod_original_sg_symbol_H-M 'P 21/c'
_cod_database_code 2211119
_cod_database_fobs_code 2211119

loop_
_symmetry_equiv_pos_as_xyz
'x, y, z'
'-x, y+1/2, -z+1/2'
'-x, -y, -z'
'x, -y-1/2, z-1/2'

loop_
_atom_site_type_symbol
_atom_site_label
_atom_site_fract_x
_atom_site_fract_y
_atom_site_fract_z
_atom_site_U_iso_or_equiv
_atom_site_adp_type
_atom_site_calc_flag
_atom_site_refinement_flags
_atom_site_occupancy
Zn Zn1 0.76992(2) 0.75261(3) 0.58909(2) 0.03962(12) Uani d . 1
Cl Cl1 0.48591(6) 0.16797(10) 0.36374(7) 0.0693(3) Uani d . 1
Cl Cl2 0.74106(7) 0.94340(10) 0.69530(7) 0.0723(3) Uani d . 1
Cl Cl3 0.91576(6) 0.72118(12) 0.56477(8) 0.0778(3) Uani d . 1
O O1 0.71761(12) 0.55446(19) 0.62532(13) 0.0405(4) Uani d . 1
N N1 0.70201(15) 0.7756(2) 0.45466(16) 0.0333(5) Uani d . 1
N N2 0.82364(15) 1.0571(2) 0.28974(16) 0.0357(5) Uani d D 1
C C1 0.63213(16) 0.5237(3) 0.46612(18) 0.0326(6) Uani d . 1
C C2 0.66382(17) 0.4743(3) 0.56396(19) 0.0332(6) Uani d . 1
C C3 0.63620(19) 0.3284(3) 0.5958(2) 0.0421(7) Uani d . 1
H H3 0.6549 0.2936 0.6604 0.051 Uiso calc R 1
C C4 0.5830(2) 0.2353(3) 0.5359(2) 0.0464(7) Uani d . 1
H H4 0.5663 0.1393 0.5596 0.056 Uiso calc R 1
C C5 0.55430(19) 0.2851(3) 0.4400(2) 0.0412(6) Uani d . 1
C C6 0.57729(17) 0.4262(3) 0.4060(2) 0.0378(6) Uani d . 1
H H6 0.5564 0.4591 0.3418 0.045 Uiso calc R 1
C C7 0.65083(17) 0.6703(3) 0.41928(18) 0.0340(6) Uani d . 1
H H7 0.6223 0.6899 0.3563 0.041 Uiso calc R 1
C C8 0.71129(18) 0.9144(3) 0.3927(2) 0.0391(6) Uani d . 1
H H8A 0.6935 1.0033 0.4319 0.047 Uiso calc R 1
H H8B 0.6730 0.9080 0.3315 0.047 Uiso calc R 1
C C9 0.80805(18) 0.9290(3) 0.3628(2) 0.0386(6) Uani d . 1
H H9A 0.8448 0.9450 0.4244 0.046 Uiso calc R 1
H H9B 0.8270 0.8339 0.3316 0.046 Uiso calc R 1
C C10 0.7895(2) 1.2092(3) 0.3256(2) 0.0446(7) Uani d . 1
H H10A 0.7254 1.2017 0.3354 0.054 Uiso calc R 1
H H10B 0.7993 1.2850 0.2726 0.054 Uiso calc R 1
C C11 0.8341(2) 1.2628(4) 0.4248(3) 0.0684(10) Uani d . 1
H H11A 0.8225 1.1905 0.4785 0.103 Uiso calc R 1
H H11B 0.8105 1.3610 0.4432 0.103 Uiso calc R 1
H H11C 0.8975 1.2709 0.4157 0.103 Uiso calc R 1
C C12 0.92058(19) 1.0607(3) 0.2623(2) 0.0478(7) Uani d . 1
H H12A 0.9387 0.9588 0.2417 0.057 Uiso calc R 1
H H12B 0.9561 1.0886 0.3228 0.057 Uiso calc R 1
C C13 0.9406(3) 1.1707(5) 0.1773(3) 0.0812(12) Uani d . 1
H H13A 0.9036 1.1470 0.1180 0.122 Uiso calc R 1
H H13B 1.0026 1.1622 0.1600 0.122 Uiso calc R 1
H H13C 0.9283 1.2732 0.1995 0.122 Uiso calc R 1
H H2 0.791(2) 1.034(4) 0.2322(16) 0.080 Uiso d D 1

loop_
_atom_site_aniso_label
_atom_site_aniso_U_11
_atom_site_aniso_U_22
_atom_site_aniso_U_33
_atom_site_aniso_U_12
_atom_site_aniso_U_13
_atom_site_aniso_U_23
Zn1 0.0484(2) 0.03745(19) 0.03265(18) -0.01007(14) -0.00731(14) 0.00407(13)
Cl1 0.0803(6) 0.0605(5) 0.0662(5) -0.0303(5) -0.0187(5) -0.0074(4)
Cl2 0.1083(8) 0.0503(5) 0.0584(5) -0.0219(5) 0.0049(5) -0.0177(4)
Cl3 0.0444(5) 0.1105(8) 0.0781(6) -0.0013(5) -0.0077(4) 0.0348(5)
O1 0.0500(12) 0.0345(10) 0.0364(10) -0.0088(8) -0.0110(8) 0.0043(8)
N1 0.0382(12) 0.0329(11) 0.0288(11) -0.0005(9) -0.0001(9) 0.0034(8)
N2 0.0441(13) 0.0316(11) 0.0310(11) -0.0050(10) -0.0083(10) 0.0049(9)
C1 0.0305(14) 0.0331(13) 0.0342(13) -0.0003(10) 0.0018(11) -0.0005(10)
C2 0.0317(14) 0.0331(13) 0.0348(14) 0.0001(10) -0.0009(11) -0.0012(10)
C3 0.0507(18) 0.0375(15) 0.0379(15) -0.0057(13) -0.0062(13) 0.0086(12)
C4 0.0493(18) 0.0360(16) 0.0537(18) -0.0085(13) -0.0010(14) 0.0040(13)
C5 0.0370(15) 0.0394(15) 0.0470(16) -0.0059(12) -0.0021(13) -0.0089(12)
C6 0.0380(15) 0.0430(15) 0.0324(13) -0.0027(12) -0.0011(11) -0.0007(11)
C7 0.0373(15) 0.0368(14) 0.0278(13) 0.0020(11) -0.0026(11) 0.0013(10)
C8 0.0446(16) 0.0315(14) 0.0411(15) 0.0011(12) -0.0037(12) 0.0086(11)
C9 0.0459(16) 0.0331(14) 0.0366(14) -0.0001(12) -0.0034(12) 0.0105(11)
C10 0.0472(18) 0.0311(14) 0.0554(18) 0.0023(12) -0.0029(14) 0.0043(12)
C11 0.059(2) 0.063(2) 0.083(3) 0.0036(17) -0.0058(19) -0.0353(19)
C12 0.0495(18) 0.0511(17) 0.0429(16) -0.0054(14) 0.0038(13) -0.0011(13)
C13 0.093(3) 0.089(3) 0.062(2) -0.027(2) 0.019(2) 0.016(2)

loop_
_atom_type_symbol
_atom_type_description
_atom_type_scat_dispersion_real
_atom_type_scat_dispersion_imag
_atom_type_scat_source
C C 0.0033 0.0016 'International Tables Vol C Tables 4.2.6.8 and 6.1.1.4'
H H 0.0000 0.0000 'International Tables Vol C Tables 4.2.6.8 and 6.1.1.4'
N N 0.0061 0.0033 'International Tables Vol C Tables 4.2.6.8 and 6.1.1.4'
O O 0.0106 0.0060 'International Tables Vol C Tables 4.2.6.8 and 6.1.1.4'
Cl Cl 0.1484 0.1585 'International Tables Vol C Tables 4.2.6.8 and 6.1.1.4'
Zn Zn 0.2839 1.4301 'International Tables Vol C Tables 4.2.6.8 and 6.1.1.4'

loop_
_geom_angle_atom_site_label_1
_geom_angle_atom_site_label_2
_geom_angle_atom_site_label_3
_geom_angle
_geom_angle_publ_flag
O1 Zn1 N1 95.86(8) y
O1 Zn1 Cl2 115.49(6) y
N1 Zn1 Cl2 111.47(7) y
O1 Zn1 Cl3 108.76(6) y
N1 Zn1 Cl3 111.32(7) y
Cl2 Zn1 Cl3 112.78(4) y
C2 O1 Zn1 124.27(15) ?
C7 N1 C8 117.5(2) ?
C7 N1 Zn1 121.82(17) ?
C8 N1 Zn1 120.64(16) ?
C9 N2 C12 109.5(2) ?
C9 N2 C10 114.0(2) ?
C12 N2 C10 113.1(2) ?
C9 N2 H2 106(2) ?
C12 N2 H2 108(2) ?
C10 N2 H2 106(2) ?
C6 C1 C2 119.5(2) ?
C6 C1 C7 114.7(2) ?
C2 C1 C7 125.8(2) ?
O1 C2 C3 118.8(2) ?
O1 C2 C1 124.6(2) ?
C3 C2 C1 116.6(2) ?
C4 C3 C2 122.8(3) ?
C4 C3 H3 118.6 ?
C2 C3 H3 118.6 ?
C3 C4 C5 119.5(3) ?
C3 C4 H4 120.3 ?
C5 C4 H4 120.3 ?
C6 C5 C4 120.4(3) ?
C6 C5 Cl1 119.9(2) ?
C4 C5 Cl1 119.7(2) ?
C5 C6 C1 121.2(2) ?
C5 C6 H6 119.4 ?
C1 C6 H6 119.4 ?
N1 C7 C1 127.3(2) ?
N1 C7 H7 116.3 ?
C1 C7 H7 116.3 ?
N1 C8 C9 108.4(2) ?
N1 C8 H8A 110.0 ?
C9 C8 H8A 110.0 ?
N1 C8 H8B 110.0 ?
C9 C8 H8B 110.0 ?
H8A C8 H8B 108.4 ?
N2 C9 C8 113.1(2) ?
N2 C9 H9A 109.0 ?
C8 C9 H9A 109.0 ?
N2 C9 H9B 109.0 ?
C8 C9 H9B 109.0 ?
H9A C9 H9B 107.8 ?
N2 C10 C11 113.2(2) ?
N2 C10 H10A 108.9 ?
C11 C10 H10A 108.9 ?
N2 C10 H10B 108.9 ?
C11 C10 H10B 108.9 ?
H10A C10 H10B 107.8 ?
C10 C11 H11A 109.5 ?
C10 C11 H11B 109.5 ?
H11A C11 H11B 109.5 ?
C10 C11 H11C 109.5 ?
H11A C11 H11C 109.5 ?
H11B C11 H11C 109.5 ?
N2 C12 C13 113.5(3) ?
N2 C12 H12A 108.9 ?
C13 C12 H12A 108.9 ?
N2 C12 H12B 108.9 ?
C13 C12 H12B 108.9 ?
H12A C12 H12B 107.7 ?
C12 C13 H13A 109.5 ?
C12 C13 H13B 109.5 ?
H13A C13 H13B 109.5 ?
C12 C13 H13C 109.5 ?
H13A C13 H13C 109.5 ?
H13B C13 H13C 109.5 ?

loop_
_geom_bond_atom_site_label_1
_geom_bond_atom_site_label_2
_geom_bond_distance
_geom_bond_publ_flag
Zn1 O1 1.961(2) y
Zn1 N1 2.011(2) y
Zn1 Cl2 2.214(2) y
Zn1 Cl3 2.223(2) y
Cl1 C5 1.739(3) ?
O1 C2 1.320(3) ?
N1 C7 1.275(3) ?
N1 C8 1.464(3) ?
N2 C9 1.490(3) ?
N2 C12 1.498(4) ?
N2 C10 1.501(3) ?
N2 H2 0.905(10) ?
C1 C6 1.406(3) ?
C1 C2 1.415(3) ?
C1 C7 1.448(3) ?
C2 C3 1.405(3) ?
C3 C4 1.367(4) ?
C3 H3 0.9300 ?
C4 C5 1.380(4) ?
C4 H4 0.9300 ?
C5 C6 1.356(4) ?
C6 H6 0.9300 ?
C7 H7 0.9300 ?
C8 C9 1.509(4) ?
C8 H8A 0.9700 ?
C8 H8B 0.9700 ?
C9 H9A 0.9700 ?
C9 H9B 0.9700 ?
C10 C11 1.512(4) ?
C10 H10A 0.9700 ?
C10 H10B 0.9700 ?
C11 H11A 0.9600 ?
C11 H11B 0.9600 ?
C11 H11C 0.9600 ?
C12 C13 1.500(4) ?
C12 H12A 0.9700 ?
C12 H12B 0.9700 ?
C13 H13A 0.9600 ?
C13 H13B 0.9600 ?
C13 H13C 0.9600 ?

loop_
_geom_hbond_atom_site_label_D
_geom_hbond_atom_site_label_H
_geom_hbond_atom_site_label_A
_geom_hbond_site_symmetry_A
_geom_hbond_distance_DH
_geom_hbond_distance_HA
_geom_hbond_distance_DA
_geom_hbond_angle_DHA
N2 H2 O1 4_575 0.905(10) 1.91(3) 2.805(3) 168(3)
C10 H10B Cl2 4_585 0.97 2.710 3.543(3) 144(3)
C11 H11C Cl3 3_776 0.96 2.790 3.735(3) 167(3)
C12 H12A Cl3 4_575 0.97 2.800 3.558(3) 135(3)
